data_1501906
loop_
_publ_author_name
'Clavier, Herv\'e'
'Le Jeune, Karel'
'de Riggi, Innocenzo'
'Tenaglia, Alphonse'
'Buono, G\'erard'

_publ_section_title
;
 Highly selective cobalt-mediated [6 + 2] cycloaddition of
 cycloheptatriene and allenes.
;
_journal_issue 2
_journal_name_full 'Organic letters'
_journal_page_first 308
_journal_page_last 311
_journal_paper_doi 10.1021/ol102783x
_journal_volume 13
_journal_year 2011
_chemical_compound_source 'synthesis as described'
_chemical_formula_moiety 'C20 H22 O4'
_chemical_formula_sum 'C20 H22 O4'
_chemical_formula_weight 326.38
_chemical_name_systematic
;
 ?
;
_space_group_IT_number 14
_symmetry_cell_setting monoclinic
_symmetry_Int_Tables_number 14
_symmetry_space_group_name_Hall '-P 2ybc'
_symmetry_space_group_name_H-M 'P 1 21/c 1'
_atom_sites_solution_hydrogens geom
_atom_sites_solution_primary direct
_atom_sites_solution_secondary difmap
_audit_conform_dict_location ftp://ftp.iucr.org/pub/cif_core.dic
_audit_conform_dict_name cif_core.dic
_audit_conform_dict_version 2.4
_audit_creation_date 2010-10-25T13:37:57-00:00
_audit_creation_method 'WinGX routine CIF_UPDATE'
_cell_angle_alpha 90
_cell_angle_beta 92.539(1)
_cell_angle_gamma 90
_cell_formula_units_Z 4
_cell_length_a 6.6653(1)
_cell_length_b 8.3058(2)
_cell_length_c 31.2578(6)
_cell_measurement_reflns_used 10855
_cell_measurement_temperature 293(2)
_cell_measurement_theta_max 28.59
_cell_measurement_theta_min 1.3
_cell_measurement_wavelength 0.71073
_cell_volume 1728.75(6)
_computing_molecular_graphics 'Ortep-3 for Windows (Farrugia, 1997)'
_computing_publication_material 'WinGX publication routines (Farrugia, 1999)'
_computing_structure_refinement 'SHELXL-97 (Sheldrick, 1997)'
_computing_structure_solution 'SHELXS-97 (Sheldrick, 1990)'
_diffrn_ambient_temperature 293(2)
_diffrn_measured_fraction_theta_full 0.957
_diffrn_measured_fraction_theta_max 0.957
_diffrn_measurement_device_type KappaCCD
_diffrn_measurement_method 'Omega + Phi scan'
_diffrn_radiation_monochromator graphite
_diffrn_radiation_probe x-ray
_diffrn_radiation_type MoK\a
_diffrn_radiation_wavelength 0.71073
_diffrn_reflns_av_R_equivalents 0.055
_diffrn_reflns_av_unetI/netI 0.0458
_diffrn_reflns_limit_h_max 8
_diffrn_reflns_limit_h_min 0
_diffrn_reflns_limit_k_max 11
_diffrn_reflns_limit_k_min 0
_diffrn_reflns_limit_l_max 40
_diffrn_reflns_limit_l_min -40
_diffrn_reflns_number 10855
_diffrn_reflns_theta_full 28.59
_diffrn_reflns_theta_max 28.59
_diffrn_reflns_theta_min 1.3
_diffrn_standards_number none
_exptl_absorpt_coefficient_mu 0.086
_exptl_absorpt_correction_type none
_exptl_crystal_colour colourless
_exptl_crystal_density_diffrn 1.254
_exptl_crystal_density_method 'not measured'
_exptl_crystal_description prism
_exptl_crystal_F_000 696
_exptl_crystal_size_max 0.35
_exptl_crystal_size_mid 0.3
_exptl_crystal_size_min 0.15
_refine_diff_density_max 0.666
_refine_diff_density_min -0.706
_refine_diff_density_rms 0.24
_refine_ls_extinction_method none
_refine_ls_goodness_of_fit_ref 1.111
_refine_ls_hydrogen_treatment constr
_refine_ls_matrix_type full
_refine_ls_number_parameters 219
_refine_ls_number_reflns 4220
_refine_ls_number_restraints 0
_refine_ls_restrained_S_all 1.111
_refine_ls_R_factor_all 0.1198
_refine_ls_R_factor_gt 0.0667
_refine_ls_shift/su_max 0.000
_refine_ls_shift/su_mean 0
_refine_ls_structure_factor_coef Fsqd
_refine_ls_weighting_details 'calc w=1/[\s^2^(Fo^2^)+(0.1589P)^2^+0.4928P] where P=(Fo^2^+2Fc^2^)/3'
_refine_ls_weighting_scheme calc
_refine_ls_wR_factor_gt 0.2233
_refine_ls_wR_factor_ref 0.2767
_reflns_number_gt 2745
_reflns_number_total 4220
_reflns_threshold_expression >2sigma(I)
_cod_data_source_file ol102783x_si_002.cif
_cod_data_source_block hclav1
_cod_original_sg_symbol_H-M 'P 21/c'
_cod_database_code 1501906

loop_
_symmetry_equiv_pos_as_xyz
'x, y, z'
'-x, y+1/2, -z+1/2'
'-x, -y, -z'
'x, -y-1/2, z-1/2'

loop_
_atom_site_label
_atom_site_type_symbol
_atom_site_fract_x
_atom_site_fract_y
_atom_site_fract_z
_atom_site_U_iso_or_equiv
_atom_site_adp_type
_atom_site_occupancy
_atom_site_symmetry_multiplicity
_atom_site_calc_flag
_atom_site_refinement_flags
C1 C 0.1105(4) 0.3650(3) 0.32508(7) 0.0417(6) Uani 1 1 d .
C2 C 0.0877(4) 0.4268(3) 0.37038(8) 0.0419(6) Uani 1 1 d .
H2 H 0.08 0.5446 0.3701 0.05 Uiso 1 1 calc R
C3 C 0.2684(4) 0.3729(3) 0.39884(7) 0.0409(6) Uani 1 1 d .
H3 H 0.3887 0.4243 0.3882 0.049 Uiso 1 1 calc R
C4 C 0.3097(4) 0.1959(3) 0.40323(8) 0.0453(6) Uani 1 1 d .
H4 H 0.4413 0.1708 0.4119 0.054 Uiso 1 1 calc R
C5 C 0.1915(4) 0.0695(3) 0.39692(8) 0.0465(6) Uani 1 1 d .
H5 H 0.255 -0.0291 0.4014 0.056 Uiso 1 1 calc R
C6 C -0.0275(4) 0.0577(3) 0.38380(8) 0.0465(6) Uani 1 1 d .
H6 H -0.0466 -0.0392 0.3662 0.056 Uiso 1 1 calc R
C7 C -0.1304(4) 0.1965(3) 0.36027(9) 0.0476(6) Uani 1 1 d .
H7 H -0.273 0.1708 0.3553 0.057 Uiso 1 1 calc R
C8 C -0.0367(4) 0.2296(4) 0.31703(8) 0.0487(6) Uani 1 1 d .
H8A H 0.0315 0.1345 0.307 0.058 Uiso 1 1 calc R
H8B H -0.1394 0.2607 0.2957 0.058 Uiso 1 1 calc R
C9 C -0.1112(4) 0.3570(3) 0.38394(9) 0.0469(6) Uani 1 1 d .
H9A H -0.2219 0.428 0.3757 0.056 Uiso 1 1 calc R
H9B H -0.1095 0.3408 0.4147 0.056 Uiso 1 1 calc R
C10 C 0.2441(4) 0.4268(3) 0.29920(8) 0.0464(6) Uani 1 1 d .
H10 H 0.3181 0.5126 0.3107 0.056 Uiso 1 1 calc R
C11 C 0.2936(4) 0.3815(3) 0.25542(8) 0.0454(6) Uani 1 1 d .
C12 C 0.4705(6) 0.4408(5) 0.23962(10) 0.0683(9) Uani 1 1 d .
H12 H 0.5508 0.5089 0.2567 0.082 Uiso 1 1 calc R
C13 C 0.5305(6) 0.4010(5) 0.19902(11) 0.0797(12) Uani 1 1 d .
H13 H 0.6508 0.4412 0.1895 0.096 Uiso 1 1 calc R
C14 C 0.4141(6) 0.3031(4) 0.17284(9) 0.0659(9) Uani 1 1 d .
H14 H 0.454 0.2761 0.1456 0.079 Uiso 1 1 calc R
C15 C 0.2379(5) 0.2461(4) 0.18768(9) 0.0588(8) Uani 1 1 d .
H15 H 0.1566 0.1807 0.1701 0.071 Uiso 1 1 calc R
C16 C 0.1774(5) 0.2835(3) 0.22835(8) 0.0504(7) Uani 1 1 d .
H16 H 0.0571 0.2422 0.2376 0.06 Uiso 1 1 calc R
C17 C 0.3068(4) 0.5790(3) 0.45277(9) 0.0468(6) Uani 1 1 d .
C18 C 0.2578(5) 0.6209(4) 0.49754(9) 0.0583(8) Uani 1 1 d .
H18A H 0.3633 0.6863 0.5103 0.087 Uiso 1 1 calc R
H18B H 0.2452 0.524 0.5139 0.087 Uiso 1 1 calc R
H18C H 0.1336 0.6794 0.4972 0.087 Uiso 1 1 calc R
C19 C -0.1477(4) -0.1138(3) 0.43938(9) 0.0470(6) Uani 1 1 d .
C20 C -0.2601(5) -0.1135(4) 0.47939(10) 0.0617(8) Uani 1 1 d .
H20A H -0.2525 -0.2182 0.4923 0.093 Uiso 1 1 calc R
H20B H -0.3981 -0.0866 0.4728 0.093 Uiso 1 1 calc R
H20C H -0.2023 -0.0353 0.4989 0.093 Uiso 1 1 calc R
O1 O 0.2432(3) 0.4293(2) 0.44283(5) 0.0454(5) Uani 1 1 d .
O2 O -0.1380(3) 0.0359(2) 0.42288(6) 0.0522(5) Uani 1 1 d .
O3 O 0.3919(4) 0.6643(3) 0.42831(7) 0.0668(6) Uani 1 1 d .
O4 O -0.0768(4) -0.2290(3) 0.42324(7) 0.0676(7) Uani 1 1 d .

loop_
_atom_site_aniso_label
_atom_site_aniso_U_11
_atom_site_aniso_U_22
_atom_site_aniso_U_33
_atom_site_aniso_U_23
_atom_site_aniso_U_13
_atom_site_aniso_U_12
C1 0.0499(14) 0.0433(13) 0.0316(11) 0.0016(10) -0.0001(10) -0.0009(11)
C2 0.0507(14) 0.0405(13) 0.0348(12) 0.0022(10) 0.0066(10) 0.0006(11)
C3 0.0457(13) 0.0460(13) 0.0315(11) -0.0025(10) 0.0060(10) -0.0026(11)
C4 0.0451(14) 0.0545(16) 0.0364(13) -0.0026(11) 0.0043(10) 0.0071(12)
C5 0.0567(15) 0.0438(13) 0.0397(13) -0.0013(11) 0.0092(11) 0.0102(12)
C6 0.0583(16) 0.0449(13) 0.0373(13) -0.0039(10) 0.0115(11) -0.0052(12)
C7 0.0443(13) 0.0570(16) 0.0416(13) 0.0024(11) 0.0038(11) -0.0082(12)
C8 0.0524(15) 0.0582(16) 0.0352(12) 0.0004(11) -0.0009(11) -0.0100(12)
C9 0.0468(14) 0.0510(14) 0.0432(13) 0.0053(11) 0.0067(11) 0.0084(11)
C10 0.0597(16) 0.0474(14) 0.0321(12) -0.0026(10) 0.0014(11) -0.0123(12)
C11 0.0573(16) 0.0444(13) 0.0345(12) 0.0026(10) 0.0025(11) -0.0047(12)
C12 0.073(2) 0.091(2) 0.0413(16) -0.0054(15) 0.0095(14) -0.0283(18)
C13 0.075(2) 0.118(3) 0.0472(18) -0.0027(19) 0.0177(16) -0.023(2)
C14 0.088(2) 0.077(2) 0.0333(14) 0.0003(14) 0.0108(14) 0.0129(18)
C15 0.083(2) 0.0555(17) 0.0365(14) -0.0031(12) -0.0093(14) 0.0051(15)
C16 0.0607(16) 0.0535(15) 0.0365(13) 0.0016(11) -0.0017(11) -0.0062(13)
C17 0.0476(14) 0.0513(15) 0.0411(13) -0.0063(11) -0.0020(11) -0.0032(12)
C18 0.0650(18) 0.0639(18) 0.0457(15) -0.0168(13) -0.0018(13) -0.0019(14)
C19 0.0491(14) 0.0445(14) 0.0471(14) 0.0051(12) -0.0017(11) -0.0070(12)
C20 0.073(2) 0.0559(17) 0.0570(18) 0.0068(14) 0.0159(16) -0.0134(15)
O1 0.0599(11) 0.0453(10) 0.0313(9) -0.0033(7) 0.0061(7) -0.0060(8)
O2 0.0684(13) 0.0435(10) 0.0462(10) 0.0024(8) 0.0177(9) -0.0040(9)
O3 0.0795(15) 0.0636(13) 0.0579(13) -0.0032(10) 0.0097(11) -0.0245(11)
O4 0.0928(17) 0.0485(12) 0.0624(14) 0.0054(10) 0.0139(12) 0.0112(11)

loop_
_atom_type_symbol
_atom_type_description
_atom_type_scat_dispersion_real
_atom_type_scat_dispersion_imag
_atom_type_scat_source
C C 0.0033 0.0016 'International Tables Vol C Tables 4.2.6.8 and 6.1.1.4'
H H 0 0 'International Tables Vol C Tables 4.2.6.8 and 6.1.1.4'
O O 0.0106 0.006 'International Tables Vol C Tables 4.2.6.8 and 6.1.1.4'

loop_
_geom_angle_atom_site_label_1
_geom_angle_atom_site_label_2
_geom_angle_atom_site_label_3
_geom_angle
C10 C1 C8 129.4(2)
C10 C1 C2 122.2(2)
C8 C1 C2 108.4(2)
C1 C2 C9 104.8(2)
C1 C2 C3 109.5(2)
C9 C2 C3 113.5(2)
C1 C2 H2 109.6
C9 C2 H2 109.6
C3 C2 H2 109.6
O1 C3 C4 104.78(19)
O1 C3 C2 109.32(19)
C4 C3 C2 118.4(2)
O1 C3 H3 108
C4 C3 H3 108
C2 C3 H3 108
C5 C4 C3 131.2(3)
C5 C4 H4 114.4
C3 C4 H4 114.4
C4 C5 C6 131.2(3)
C4 C5 H5 114.4
C6 C5 H5 114.4
O2 C6 C5 107.4(2)
O2 C6 C7 105.4(2)
C5 C6 C7 119.8(2)
O2 C6 H6 107.9
C5 C6 H6 107.9
C7 C6 H6 107.9
C6 C7 C9 113.7(2)
C6 C7 C8 111.7(2)
C9 C7 C8 103.9(2)
C6 C7 H7 109.1
C9 C7 H7 109.1
C8 C7 H7 109.1
C1 C8 C7 105.9(2)
C1 C8 H8A 110.6
C7 C8 H8A 110.6
C1 C8 H8B 110.6
C7 C8 H8B 110.6
H8A C8 H8B 108.7
C2 C9 C7 104.6(2)
C2 C9 H9A 110.8
C7 C9 H9A 110.8
C2 C9 H9B 110.8
C7 C9 H9B 110.8
H9A C9 H9B 108.9
C1 C10 C11 130.6(2)
C1 C10 H10 114.7
C11 C10 H10 114.7
C16 C11 C12 116.9(2)
C16 C11 C10 125.1(2)
C12 C11 C10 118.0(2)
C13 C12 C11 121.6(3)
C13 C12 H12 119.2
C11 C12 H12 119.2
C14 C13 C12 120.6(3)
C14 C13 H13 119.7
C12 C13 H13 119.7
C15 C14 C13 118.4(3)
C15 C14 H14 120.8
C13 C14 H14 120.8
C14 C15 C16 121.6(3)
C14 C15 H15 119.2
C16 C15 H15 119.2
C15 C16 C11 120.9(3)
C15 C16 H16 119.5
C11 C16 H16 119.5
O3 C17 O1 123.4(3)
O3 C17 C18 126.0(3)
O1 C17 C18 110.6(2)
C17 C18 H18A 109.5
C17 C18 H18B 109.5
H18A C18 H18B 109.5
C17 C18 H18C 109.5
H18A C18 H18C 109.5
H18B C18 H18C 109.5
O4 C19 O2 123.6(3)
O4 C19 C20 125.7(3)
O2 C19 C20 110.7(2)
C19 C20 H20A 109.5
C19 C20 H20B 109.5
H20A C20 H20B 109.5
C19 C20 H20C 109.5
H20A C20 H20C 109.5
H20B C20 H20C 109.5
C17 O1 C3 117.6(2)
C19 O2 C6 117.8(2)

loop_
_geom_bond_atom_site_label_1
_geom_bond_atom_site_label_2
_geom_bond_distance
C1 C10 1.332(4)
C1 C8 1.506(4)
C1 C2 1.520(3)
C2 C9 1.524(4)
C2 C3 1.532(4)
C2 H2 0.98
C3 O1 1.469(3)
C3 C4 1.500(4)
C3 H3 0.98
C4 C5 1.322(4)
C4 H4 0.93
C5 C6 1.502(4)
C5 H5 0.93
C6 O2 1.466(3)
C6 C7 1.515(4)
C6 H6 0.98
C7 C9 1.528(4)
C7 C8 1.539(4)
C7 H7 0.98
C8 H8A 0.97
C8 H8B 0.97
C9 H9A 0.97
C9 H9B 0.97
C10 C11 1.471(3)
C10 H10 0.93
C11 C16 1.386(4)
C11 C12 1.389(4)
C12 C13 1.387(4)
C12 H12 0.93
C13 C14 1.370(5)
C13 H13 0.93
C14 C15 1.367(5)
C14 H14 0.93
C15 C16 1.386(4)
C15 H15 0.93
C16 H16 0.93
C17 O3 1.203(3)
C17 O1 1.346(3)
C17 C18 1.492(4)
C18 H18A 0.96
C18 H18B 0.96
C18 H18C 0.96
C19 O4 1.189(3)
C19 O2 1.349(3)
C19 C20 1.486(4)
C20 H20A 0.96
C20 H20B 0.96
C20 H20C 0.96
